data_7124339
loop_
_publ_author_name
'Fostvedt, Jade I.'
'Lohrey, Trevor D.'
'Bergman, Robert G.'
'Arnold, John'

_publ_section_title
;
 Structural diversity in multinuclear tantalum polyhydrides formed via
 reductive hydrogenolysis of metal--carbon bonds
;
_journal_name_full 'Chemical Communications'
_journal_paper_doi 10.1039/C9CC07686G
_journal_year 2019
_chemical_formula_moiety 'C72 H86 B3 N12 Ta3, C6 H14'
_chemical_formula_sum 'C78 H100 B3 N12 Ta3'
_chemical_formula_weight 1780.97
_chemical_name_systematic
'[{Bis([3,5-dimethyl-2-(3-{[3-(2,4,6-trimethylphenyl)imidazol-2-ylidene-1-yl]boranyl}imidazol-2-ylidene-1-yl)phenyl]methyl)-tantalum(III)}-bis(\m-hydrido)]-[bis(3-(2,4,6-trimethylphenyl)-imidazole-2-ylidene)dihydrido)boron-tantalum(III)]-bis(\m-hydrido)'
_chemical_properties_physical Air-sensitive,Moisture-sensitive,Oxygen-sensitive
_chemical_temperature_decomposition 486
_space_group_crystal_system monoclinic
_space_group_IT_number 14
_space_group_name_Hall '-P 2yn'
_space_group_name_H-M_alt 'P 1 21/n 1'
_symmetry_space_group_name_Hall '-P 2yn'
_symmetry_space_group_name_H-M 'P 1 21/n 1'
_atom_sites_solution_hydrogens mixed
_atom_sites_solution_primary iterative
_atom_sites_solution_secondary difmap
_audit_creation_method SHELXL-2014/7
_audit_update_record
;
2019-08-31 deposited with the CCDC.    2019-10-10 downloaded from the CCDC.
;
_cell_angle_alpha 90
_cell_angle_beta 92.900(4)
_cell_angle_gamma 90
_cell_formula_units_Z 4
_cell_length_a 17.0723(17)
_cell_length_b 25.671(3)
_cell_length_c 17.2881(18)
_cell_measurement_reflns_used 102483
_cell_measurement_temperature 100(2)
_cell_measurement_theta_max 26.109
_cell_measurement_theta_min 1.864
_cell_volume 7567.0(14)
_computing_cell_refinement 'SAINT V8.38A Bruker, Madison WI'
_computing_data_collection 'Bruker APEX3 Bruker, Madison WI'
_computing_data_reduction 'SAINT V8.38A Bruker, Madison WI'
_computing_molecular_graphics ORTEP-32
_computing_publication_material WinGX
_computing_structure_refinement 'SHELXL-2014/7 (Sheldrick, 2014)'
_computing_structure_solution SHELXT
_diffrn_ambient_temperature 100(2)
_diffrn_detector_area_resol_mean 10.42
_diffrn_measured_fraction_theta_full 1.000
_diffrn_measured_fraction_theta_max 0.998
_diffrn_measurement_device_type 'Bruker D8 with PHOTON-II CPAD detector'
_diffrn_measurement_method '\f and \w shutterless scans'
_diffrn_radiation_monochromator 'silicon 111'
_diffrn_radiation_type synchrotron
_diffrn_radiation_wavelength 0.7288
_diffrn_reflns_av_R_equivalents 0.0713
_diffrn_reflns_av_unetI/netI 0.0425
_diffrn_reflns_Laue_measured_fraction_full 1.000
_diffrn_reflns_Laue_measured_fraction_max 0.998
_diffrn_reflns_limit_h_max 20
_diffrn_reflns_limit_h_min -20
_diffrn_reflns_limit_k_max 30
_diffrn_reflns_limit_k_min -30
_diffrn_reflns_limit_l_max 20
_diffrn_reflns_limit_l_min -20
_diffrn_reflns_number 102483
_diffrn_reflns_point_group_measured_fraction_full 1.000
_diffrn_reflns_point_group_measured_fraction_max 0.998
_diffrn_reflns_theta_full 25.930
_diffrn_reflns_theta_max 26.109
_diffrn_reflns_theta_min 1.864
_diffrn_source 'Advanced Light Source, station 12.2.1'
_exptl_absorpt_coefficient_mu 4.634
_exptl_absorpt_correction_T_max 0.7453
_exptl_absorpt_correction_T_min 0.5849
_exptl_absorpt_correction_type multi-scan
_exptl_absorpt_process_details SADABS
_exptl_crystal_colour purple
_exptl_crystal_density_diffrn 1.563
_exptl_crystal_description plate
_exptl_crystal_F_000 3544
_exptl_crystal_recrystallization_method 'Re-crystallisation from solvent: toluene, hexane'
_exptl_crystal_size_max 0.090
_exptl_crystal_size_mid 0.030
_exptl_crystal_size_min 0.005
_refine_diff_density_max 3.247
_refine_diff_density_min -1.329
_refine_diff_density_rms 0.126
_refine_ls_extinction_method none
_refine_ls_goodness_of_fit_ref 1.042
_refine_ls_hydrogen_treatment mixed
_refine_ls_matrix_type full
_refine_ls_number_parameters 899
_refine_ls_number_reflns 13925
_refine_ls_number_restraints 38
_refine_ls_restrained_S_all 1.050
_refine_ls_R_factor_all 0.0470
_refine_ls_R_factor_gt 0.0343
_refine_ls_shift/su_max 0.004
_refine_ls_shift/su_mean 0.000
_refine_ls_structure_factor_coef Fsqd
_refine_ls_weighting_details 'w=1/[\s^2^(Fo^2^)+(0.0411P)^2^+15.2755P] where P=(Fo^2^+2Fc^2^)/3'
_refine_ls_weighting_scheme calc
_refine_ls_wR_factor_gt 0.0834
_refine_ls_wR_factor_ref 0.0891
_reflns_Friedel_coverage 0.000
_reflns_number_gt 11247
_reflns_number_total 13925
_reflns_threshold_expression 'I > 2\s(I)'
_cod_data_source_file c9cc07686g7.cif
_cod_data_source_block jif010
_cod_depositor_comments
;
The following automatic conversions were performed:

'_chemical_melting_point' tag was changed to
'_chemical_temperature_decomposition' since the value had been '486
(decomp)'. The value '486 (decomp)' was changed to '486'.

'_atom_sites_solution_secondary' value 'diffmap' was changed to
'difmap'.

Automatic conversion script
Id: cif_fix_values 4973 2017-02-22 13:04:09Z antanas 
;
_cod_original_cell_volume 7567.1(13)
_cod_database_code 7124339
_shelx_shelxl_version_number 2014/7
_shelx_space_group_comment
;
The symmetry employed for this shelxl refinement is uniquely defined
by the following loop, which should always be used as a source of
symmetry information in preference to the above space-group names.
They are only intended as comments.
;

loop_
_space_group_symop_operation_xyz
'x, y, z'
'-x+1/2, y+1/2, -z+1/2'
'-x, -y, -z'
'x-1/2, -y-1/2, z-1/2'

loop_
_atom_site_label
_atom_site_type_symbol
_atom_site_fract_x
_atom_site_fract_y
_atom_site_fract_z
_atom_site_U_iso_or_equiv
_atom_site_adp_type
_atom_site_occupancy
_atom_site_site_symmetry_order
_atom_site_calc_flag
_atom_site_refinement_flags_posn
_atom_site_refinement_flags_adp
C1 C 0.6687(3) 0.71135(19) 0.3757(3) 0.0301(12) Uani 1 1 d . .
C2 C 0.8439(3) 0.73617(19) 0.3601(3) 0.0289(12) Uani 1 1 d . .
C3 C 0.7987(3) 0.5576(2) 0.3236(3) 0.0343(13) Uani 1 1 d . .
C4 C 0.8893(3) 0.5628(2) 0.1873(3) 0.0356(13) Uani 1 1 d . .
C5 C 0.6875(3) 0.53305(19) 0.2084(3) 0.0353(13) Uani 1 1 d . .
H5A H 0.6554 0.5344 0.1591 0.042 Uiso 1 1 calc R U
H5B H 0.7185 0.5005 0.2082 0.042 Uiso 1 1 calc R U
C6 C 0.7413(3) 0.7818(2) 0.0716(3) 0.0342(13) Uani 1 1 d . .
C7 C 0.7266(3) 0.6776(2) -0.0018(3) 0.0313(12) Uani 1 1 d . .
C8 C 0.6043(3) 0.6964(2) 0.0907(3) 0.0314(12) Uani 1 1 d . .
H8A H 0.5754 0.6983 0.1389 0.038 Uiso 1 1 calc R U
H8B H 0.5927 0.7289 0.0614 0.038 Uiso 1 1 calc R U
C9 C 0.9168(3) 0.8051(2) 0.2927(3) 0.0314(12) Uani 1 1 d . .
C10 C 0.9632(3) 0.7824(2) 0.2376(3) 0.0363(13) Uani 1 1 d . .
C11 C 0.9951(4) 0.7280(2) 0.2454(4) 0.0442(15) Uani 1 1 d . .
H11A H 1.0232 0.7191 0.1991 0.066 Uiso 1 1 calc R U
H11B H 0.9517 0.7035 0.2508 0.066 Uiso 1 1 calc R U
H11C H 1.0311 0.7259 0.2912 0.066 Uiso 1 1 calc R U
C12 C 0.9794(3) 0.8125(2) 0.1734(4) 0.0398(14) Uani 1 1 d . .
H12 H 1.0104 0.7979 0.1348 0.048 Uiso 1 1 calc R U
C13 C 0.9517(4) 0.8631(2) 0.1639(4) 0.0428(15) Uani 1 1 d . .
C14 C 0.9701(5) 0.8954(2) 0.0939(4) 0.0586(19) Uani 1 1 d . .
H14A H 0.9218 0.9117 0.0724 0.088 Uiso 1 1 calc R U
H14B H 0.9922 0.8730 0.0547 0.088 Uiso 1 1 calc R U
H14C H 1.0080 0.9226 0.1094 0.088 Uiso 1 1 calc R U
C15 C 0.9063(3) 0.8843(2) 0.2208(3) 0.0385(14) Uani 1 1 d . .
H15 H 0.8876 0.9190 0.2154 0.046 Uiso 1 1 calc R U
C16 C 0.8877(3) 0.8552(2) 0.2855(3) 0.0316(12) Uani 1 1 d . .
C17 C 0.8359(3) 0.8784(2) 0.3452(3) 0.0402(14) Uani 1 1 d . .
H17A H 0.7897 0.8562 0.3503 0.060 Uiso 1 1 calc R U
H17B H 0.8193 0.9133 0.3288 0.060 Uiso 1 1 calc R U
H17C H 0.8653 0.8805 0.3953 0.060 Uiso 1 1 calc R U
C18 C 0.9296(3) 0.7837(2) 0.4339(3) 0.0378(13) Uani 1 1 d . .
H18 H 0.9679 0.8091 0.4491 0.045 Uiso 1 1 calc R U
C19 C 0.8958(3) 0.7496(2) 0.4804(3) 0.0367(13) Uani 1 1 d . .
H19 H 0.9059 0.7461 0.5347 0.044 Uiso 1 1 calc R U
C20 C 0.6467(3) 0.7054(2) 0.5027(3) 0.0365(13) Uani 1 1 d . .
H20 H 0.6547 0.6985 0.5565 0.044 Uiso 1 1 calc R U
C21 C 0.5806(3) 0.7250(2) 0.4669(3) 0.0382(13) Uani 1 1 d . .
H21 H 0.5336 0.7342 0.4906 0.046 Uiso 1 1 calc R U
C22 C 0.5364(3) 0.7471(2) 0.3322(3) 0.0310(12) Uani 1 1 d . .
C23 C 0.5284(3) 0.8009(2) 0.3203(3) 0.0314(12) Uani 1 1 d . .
C24 C 0.5850(4) 0.8385(2) 0.3593(4) 0.0448(15) Uani 1 1 d . .
H24A H 0.5692 0.8742 0.3461 0.067 Uiso 1 1 calc R U
H24B H 0.6378 0.8320 0.3418 0.067 Uiso 1 1 calc R U
H24C H 0.5849 0.8338 0.4156 0.067 Uiso 1 1 calc R U
C25 C 0.4669(3) 0.8179(2) 0.2714(3) 0.0335(13) Uani 1 1 d . .
H25 H 0.4602 0.8542 0.2629 0.040 Uiso 1 1 calc R U
C26 C 0.4149(3) 0.7836(2) 0.2345(3) 0.0339(13) Uani 1 1 d . .
C27 C 0.3474(4) 0.8040(2) 0.1822(3) 0.0431(15) Uani 1 1 d . .
H27A H 0.3681 0.8193 0.1355 0.065 Uiso 1 1 calc R U
H27B H 0.3186 0.8306 0.2098 0.065 Uiso 1 1 calc R U
H27C H 0.3120 0.7752 0.1675 0.065 Uiso 1 1 calc R U
C28 C 0.4265(3) 0.7309(2) 0.2462(3) 0.0397(14) Uani 1 1 d . .
H28 H 0.3920 0.7070 0.2200 0.048 Uiso 1 1 calc R U
C29 C 0.4871(3) 0.7118(2) 0.2951(3) 0.0362(13) Uani 1 1 d . .
C30 C 0.4977(4) 0.6542(2) 0.3078(4) 0.0542(18) Uani 1 1 d . .
H30A H 0.5496 0.6437 0.2918 0.081 Uiso 1 1 calc R U
H30B H 0.4571 0.6352 0.2772 0.081 Uiso 1 1 calc R U
H30C H 0.4932 0.6462 0.3629 0.081 Uiso 1 1 calc R U
C31 C 0.6314(3) 0.8491(2) 0.0796(3) 0.0363(13) Uani 1 1 d . .
C32 C 0.6250(3) 0.8793(2) 0.1456(3) 0.0373(13) Uani 1 1 d . .
C33 C 0.6940(4) 0.8872(3) 0.2015(4) 0.0520(17) Uani 1 1 d . .
H33A H 0.7135 0.8533 0.2201 0.078 Uiso 1 1 calc R U
H33B H 0.6779 0.9081 0.2455 0.078 Uiso 1 1 calc R U
H33C H 0.7356 0.9055 0.1754 0.078 Uiso 1 1 calc R U
C34 C 0.5546(4) 0.9047(2) 0.1550(3) 0.0387(14) Uani 1 1 d . .
H34 H 0.5492 0.9257 0.1997 0.046 Uiso 1 1 calc R U
C35 C 0.4913(3) 0.9005(2) 0.1012(3) 0.0361(13) Uani 1 1 d . .
C36 C 0.4165(4) 0.9304(2) 0.1120(4) 0.0445(15) Uani 1 1 d . .
H36A H 0.4267 0.9678 0.1078 0.067 Uiso 1 1 calc R U
H36B H 0.3974 0.9227 0.1633 0.067 Uiso 1 1 calc R U
H36C H 0.3768 0.9200 0.0720 0.067 Uiso 1 1 calc R U
C37 C 0.5003(3) 0.8702(2) 0.0366(3) 0.0372(13) Uani 1 1 d . .
H37 H 0.4574 0.8667 -0.0002 0.045 Uiso 1 1 calc R U
C38 C 0.5701(4) 0.8446(2) 0.0235(3) 0.0388(14) Uani 1 1 d . .
C39 C 0.5792(4) 0.8157(2) -0.0520(4) 0.0505(16) Uani 1 1 d . .
H39A H 0.5276 0.8108 -0.0783 0.076 Uiso 1 1 calc R U
H39B H 0.6034 0.7817 -0.0413 0.076 Uiso 1 1 calc R U
H39C H 0.6126 0.8360 -0.0853 0.076 Uiso 1 1 calc R U
C40 C 0.7523(4) 0.8595(2) 0.0124(4) 0.0542(18) Uani 1 1 d . .
H40 H 0.7415 0.8942 -0.0040 0.065 Uiso 1 1 calc R U
C41 C 0.8126(4) 0.8305(2) -0.0067(4) 0.0519(17) Uani 1 1 d . .
H41 H 0.8530 0.8405 -0.0395 0.062 Uiso 1 1 calc R U
C42 C 0.7583(3) 0.7033(2) -0.1179(3) 0.0373(13) Uani 1 1 d . .
H42 H 0.7868 0.7182 -0.1582 0.045 Uiso 1 1 calc R U
C43 C 0.6874(4) 0.6814(2) -0.1266(3) 0.0375(13) Uani 1 1 d . .
H43 H 0.6564 0.6780 -0.1735 0.045 Uiso 1 1 calc R U
C44 C 0.5987(3) 0.6382(2) -0.0286(3) 0.0317(12) Uani 1 1 d . .
C45 C 0.5718(3) 0.6524(2) 0.0441(3) 0.0301(12) Uani 1 1 d . .
C46 C 0.5091(3) 0.6236(2) 0.0706(3) 0.0339(13) Uani 1 1 d . .
H46 H 0.4906 0.6315 0.1201 0.041 Uiso 1 1 calc R U
C47 C 0.4727(3) 0.5839(2) 0.0280(3) 0.0369(13) Uani 1 1 d . .
C48 C 0.4026(4) 0.5553(2) 0.0573(4) 0.0483(16) Uani 1 1 d . .
H48A H 0.4063 0.5545 0.1140 0.072 Uiso 1 1 calc R U
H48B H 0.4018 0.5196 0.0373 0.072 Uiso 1 1 calc R U
H48C H 0.3543 0.5733 0.0395 0.072 Uiso 1 1 calc R U
C49 C 0.5005(3) 0.5726(2) -0.0443(4) 0.0387(14) Uani 1 1 d . .
H49 H 0.4755 0.5460 -0.0747 0.046 Uiso 1 1 calc R U
C50 C 0.5635(3) 0.5987(2) -0.0733(3) 0.0368(13) Uani 1 1 d . .
C51 C 0.5908(4) 0.5826(2) -0.1512(3) 0.0447(15) Uani 1 1 d . .
H51A H 0.5699 0.5480 -0.1645 0.067 Uiso 1 1 calc R U
H51B H 0.6483 0.5814 -0.1493 0.067 Uiso 1 1 calc R U
H51C H 0.5721 0.6078 -0.1905 0.067 Uiso 1 1 calc R U
C52 C 0.8804(3) 0.5467(2) 0.0426(3) 0.0360(13) Uani 1 1 d . .
C53 C 0.9077(4) 0.5874(2) -0.0031(4) 0.0430(15) Uani 1 1 d . .
C54 C 0.9690(4) 0.6246(3) 0.0291(5) 0.065(2) Uani 1 1 d . .
H54A H 1.0193 0.6065 0.0364 0.097 Uiso 1 1 calc R U
H54B H 0.9532 0.6382 0.0789 0.097 Uiso 1 1 calc R U
H54C H 0.9744 0.6536 -0.0072 0.097 Uiso 1 1 calc R U
C55 C 0.8785(4) 0.5898(3) -0.0788(4) 0.0542(19) Uani 1 1 d . .
H55 H 0.8952 0.6172 -0.1110 0.065 Uiso 1 1 calc R U
C56 C 0.8261(4) 0.5538(3) -0.1091(4) 0.0497(17) Uani 1 1 d . .
C57 C 0.7975(5) 0.5570(3) -0.1942(4) 0.068(2) Uani 1 1 d . .
H57A H 0.7719 0.5907 -0.2042 0.102 Uiso 1 1 calc R U
H57B H 0.7599 0.5288 -0.2058 0.102 Uiso 1 1 calc R U
H57C H 0.8422 0.5534 -0.2271 0.102 Uiso 1 1 calc R U
C58 C 0.8005(3) 0.5143(2) -0.0628(3) 0.0415(14) Uani 1 1 d . .
H58 H 0.7634 0.4899 -0.0838 0.050 Uiso 1 1 calc R U
C59 C 0.8279(3) 0.5093(2) 0.0147(3) 0.0383(13) Uani 1 1 d . .
C60 C 0.8012(4) 0.4650(2) 0.0636(3) 0.0451(15) Uani 1 1 d . .
H60A H 0.8274 0.4672 0.1153 0.068 Uiso 1 1 calc R U
H60B H 0.8146 0.4319 0.0394 0.068 Uiso 1 1 calc R U
H60C H 0.7443 0.4671 0.0680 0.068 Uiso 1 1 calc R U
C61 C 0.9880(3) 0.5184(2) 0.1333(4) 0.0464(16) Uani 1 1 d . .
H61 H 1.0183 0.5013 0.0963 0.056 Uiso 1 1 calc R U
C62 C 1.0068(4) 0.5244(2) 0.2088(4) 0.0473(16) Uani 1 1 d . .
H62 H 1.0531 0.5119 0.2354 0.057 Uiso 1 1 calc R U
C63 C 0.8605(4) 0.5140(2) 0.4204(4) 0.0483(16) Uani 1 1 d . .
H63 H 0.9016 0.5002 0.4532 0.058 Uiso 1 1 calc R U
C64 C 0.7843(4) 0.5049(2) 0.4259(3) 0.0459(16) Uani 1 1 d . .
H64 H 0.7611 0.4839 0.4638 0.055 Uiso 1 1 calc R U
C65 C 0.6623(4) 0.5327(2) 0.3506(3) 0.0365(13) Uani 1 1 d . .
C66 C 0.6337(3) 0.53037(19) 0.2733(3) 0.0359(13) Uani 1 1 d . .
C67 C 0.5524(3) 0.52779(19) 0.2599(4) 0.0378(14) Uani 1 1 d . .
H67 H 0.5313 0.5257 0.2080 0.045 Uiso 1 1 calc R U
C68 C 0.5010(4) 0.5282(2) 0.3204(4) 0.0421(15) Uani 1 1 d . .
C69 C 0.4135(4) 0.5239(2) 0.3033(4) 0.0525(17) Uani 1 1 d . .
H69A H 0.3980 0.4872 0.3035 0.079 Uiso 1 1 calc R U
H69B H 0.4000 0.5391 0.2524 0.079 Uiso 1 1 calc R U
H69C H 0.3859 0.5428 0.3430 0.079 Uiso 1 1 calc R U
C70 C 0.5321(4) 0.5343(2) 0.3946(4) 0.0450(15) Uani 1 1 d . .
H70 H 0.4973 0.5367 0.4357 0.054 Uiso 1 1 calc R U
C71 C 0.6112(4) 0.5369(2) 0.4120(4) 0.0400(14) Uani 1 1 d . .
C72 C 0.6419(4) 0.5481(3) 0.4943(4) 0.0547(17) Uani 1 1 d . .
H72A H 0.6042 0.5700 0.5202 0.082 Uiso 1 1 calc R U
H72B H 0.6923 0.5662 0.4932 0.082 Uiso 1 1 calc R U
H72C H 0.6489 0.5152 0.5226 0.082 Uiso 1 1 calc R U
N1 N 0.5950(3) 0.72889(17) 0.3887(3) 0.0323(10) Uani 1 1 d . .
N2 N 0.7001(3) 0.69743(15) 0.4468(2) 0.0285(10) Uani 1 1 d . .
N3 N 0.8434(3) 0.72044(16) 0.4348(2) 0.0297(10) Uani 1 1 d . .
N4 N 0.8982(3) 0.77512(16) 0.3595(2) 0.0309(10) Uani 1 1 d . .
N5 N 0.7446(3) 0.53178(17) 0.3661(3) 0.0377(11) Uani 1 1 d . .
N6 N 0.8690(3) 0.54668(18) 0.3591(3) 0.0387(11) Uani 1 1 d . .
N7 N 0.9474(3) 0.55166(18) 0.2413(3) 0.0403(12) Uani 1 1 d . .
N8 N 0.9161(3) 0.54195(17) 0.1198(3) 0.0358(11) Uani 1 1 d . .
N9 N 0.7081(3) 0.82949(17) 0.0612(3) 0.0384(11) Uani 1 1 d . .
N10 N 0.8058(3) 0.78339(18) 0.0294(3) 0.0383(11) Uani 1 1 d . .
N11 N 0.7831(3) 0.70060(17) -0.0417(3) 0.0348(11) Uani 1 1 d . .
N12 N 0.6677(3) 0.66443(17) -0.0528(3) 0.0319(10) Uani 1 1 d . .
Ta1 Ta 0.75662(2) 0.69041(2) 0.28695(2) 0.02593(7) Uani 1 1 d . .
Ta2 Ta 0.73359(2) 0.69578(2) 0.12435(2) 0.02795(7) Uani 1 1 d D .
Ta3 Ta 0.77249(2) 0.60216(2) 0.21168(2) 0.02741(7) Uani 1 1 d D .
B1 B 0.7843(4) 0.6769(2) 0.4493(4) 0.0298(13) Uani 1 1 d . .
H1A H 0.7888 0.6495 0.4095 0.036 Uiso 1 1 calc R U
H1B H 0.7970 0.6610 0.5006 0.036 Uiso 1 1 calc R U
B2 B 0.9477(4) 0.5661(3) 0.3292(4) 0.0457(18) Uani 1 1 d . .
H2A H 0.9923 0.5491 0.3579 0.055 Uiso 1 1 calc R U
H2B H 0.9526 0.6043 0.3361 0.055 Uiso 1 1 calc R U
B3 B 0.8428(4) 0.7312(3) 0.0116(4) 0.0397(16) Uani 1 1 d . .
H3A H 0.8546 0.7116 0.0601 0.048 Uiso 1 1 calc R U
H3B H 0.8923 0.7365 -0.0148 0.048 Uiso 1 1 calc R U
C73 C 0.2377(7) 0.6747(4) 0.0453(6) 0.121(4) Uani 1 1 d D U
H73A H 0.2594 0.7095 0.0557 0.181 Uiso 1 1 calc R U
H73B H 0.1829 0.6778 0.0262 0.181 Uiso 1 1 calc R U
H73C H 0.2681 0.6574 0.0062 0.181 Uiso 1 1 calc R U
C78 C 0.1907(7) 0.5597(4) 0.3498(6) 0.132(4) Uani 1 1 d D U
H78A H 0.1472 0.5721 0.3798 0.198 Uiso 1 1 calc R U
H78B H 0.2349 0.5500 0.3852 0.198 Uiso 1 1 calc R U
H78C H 0.1737 0.5294 0.3190 0.198 Uiso 1 1 calc R U
C77 C 0.2154(8) 0.6018(5) 0.2974(7) 0.159(5) Uani 1 1 d D U
H77A H 0.2222 0.6338 0.3292 0.191 Uiso 1 1 calc R U
H77B H 0.2680 0.5923 0.2802 0.191 Uiso 1 1 calc R U
C76 C 0.1684(10) 0.6158(6) 0.2295(7) 0.230(8) Uani 1 1 d D U
H76A H 0.1151 0.6237 0.2463 0.276 Uiso 1 1 calc R U
H76B H 0.1638 0.5843 0.1964 0.276 Uiso 1 1 calc R U
C75 C 0.1919(13) 0.6593(5) 0.1796(7) 0.283(11) Uani 1 1 d D U
H75A H 0.2204 0.6854 0.2125 0.339 Uiso 1 1 calc R U
H75B H 0.1439 0.6762 0.1572 0.339 Uiso 1 1 calc R U
C74 C 0.2419(11) 0.6446(5) 0.1155(8) 0.261(10) Uani 1 1 d D U
H74A H 0.2971 0.6452 0.1361 0.314 Uiso 1 1 calc R U
H74B H 0.2294 0.6080 0.1014 0.314 Uiso 1 1 calc R U
H2 H 0.695(3) 0.6241(19) 0.139(3) 0.029(13) Uiso 1 1 d . .
H3 H 0.700(3) 0.629(2) 0.278(3) 0.040(15) Uiso 1 1 d . .
H4 H 0.688(4) 0.716(2) 0.216(4) 0.06(2) Uiso 1 1 d . .
H1 H 0.802(3) 0.6420(18) 0.137(3) 0.062(19) Uiso 1 1 d D .

loop_
_atom_site_aniso_label
_atom_site_aniso_U_11
_atom_site_aniso_U_22
_atom_site_aniso_U_33
_atom_site_aniso_U_23
_atom_site_aniso_U_13
_atom_site_aniso_U_12
C1 0.025(3) 0.027(3) 0.039(3) -0.003(2) 0.003(2) -0.002(2)
C2 0.026(3) 0.030(3) 0.031(3) -0.003(2) 0.000(2) 0.004(2)
C3 0.039(3) 0.025(3) 0.038(3) -0.006(2) -0.001(3) 0.008(2)
C4 0.026(3) 0.031(3) 0.050(4) -0.007(3) 0.006(3) 0.003(2)
C5 0.034(3) 0.025(3) 0.047(3) -0.005(2) 0.004(3) 0.004(2)
C6 0.029(3) 0.041(3) 0.033(3) -0.004(2) 0.000(2) -0.008(2)
C7 0.024(3) 0.030(3) 0.040(3) -0.003(2) -0.002(2) 0.001(2)
C8 0.021(3) 0.040(3) 0.033(3) 0.003(2) 0.001(2) 0.002(2)
C9 0.027(3) 0.032(3) 0.036(3) -0.001(2) -0.001(2) -0.007(2)
C10 0.031(3) 0.039(3) 0.039(3) -0.002(3) 0.005(3) -0.006(3)
C11 0.040(4) 0.041(3) 0.052(4) -0.001(3) 0.011(3) 0.004(3)
C12 0.033(3) 0.043(3) 0.044(3) -0.007(3) 0.011(3) -0.007(3)
C13 0.047(4) 0.036(3) 0.046(4) 0.001(3) 0.004(3) -0.018(3)
C14 0.072(5) 0.042(4) 0.063(5) 0.006(3) 0.019(4) -0.017(3)
C15 0.040(3) 0.030(3) 0.045(3) -0.004(3) 0.000(3) -0.005(3)
C16 0.026(3) 0.033(3) 0.036(3) -0.003(2) -0.002(2) -0.005(2)
C17 0.037(3) 0.044(3) 0.039(3) -0.005(3) -0.002(3) 0.004(3)
C18 0.033(3) 0.041(3) 0.039(3) -0.003(3) -0.003(3) -0.007(3)
C19 0.033(3) 0.044(3) 0.033(3) -0.003(3) -0.006(2) -0.004(3)
C20 0.039(3) 0.039(3) 0.032(3) 0.000(2) 0.006(3) -0.001(3)
C21 0.035(3) 0.046(3) 0.035(3) -0.002(3) 0.010(3) 0.006(3)
C22 0.025(3) 0.032(3) 0.036(3) 0.002(2) 0.006(2) 0.008(2)
C23 0.031(3) 0.031(3) 0.033(3) -0.001(2) 0.012(2) 0.001(2)
C24 0.047(4) 0.038(3) 0.049(4) 0.000(3) -0.001(3) -0.002(3)
C25 0.034(3) 0.031(3) 0.036(3) 0.007(2) 0.009(3) 0.005(2)
C26 0.031(3) 0.042(3) 0.030(3) 0.002(2) 0.009(2) 0.008(3)
C27 0.040(4) 0.053(4) 0.036(3) 0.005(3) 0.001(3) 0.007(3)
C28 0.033(3) 0.037(3) 0.049(4) -0.008(3) -0.002(3) 0.004(3)
C29 0.030(3) 0.036(3) 0.043(3) -0.001(3) 0.003(3) 0.005(2)
C30 0.047(4) 0.030(3) 0.084(5) -0.001(3) -0.016(4) 0.006(3)
C31 0.038(3) 0.024(3) 0.048(4) 0.003(2) 0.015(3) -0.001(2)
C32 0.035(3) 0.041(3) 0.036(3) 0.004(3) 0.007(3) -0.005(3)
C33 0.044(4) 0.076(5) 0.035(3) -0.004(3) -0.003(3) 0.003(3)
C34 0.044(4) 0.038(3) 0.034(3) 0.000(3) 0.006(3) -0.005(3)
C35 0.039(3) 0.030(3) 0.040(3) 0.005(2) 0.003(3) -0.006(2)
C36 0.047(4) 0.038(3) 0.048(4) 0.005(3) 0.001(3) 0.003(3)
C37 0.039(3) 0.032(3) 0.040(3) 0.000(2) 0.000(3) -0.010(3)
C38 0.045(4) 0.034(3) 0.037(3) 0.001(2) 0.001(3) -0.006(3)
C39 0.048(4) 0.047(4) 0.057(4) -0.013(3) 0.006(3) -0.008(3)
C40 0.060(5) 0.031(3) 0.074(5) 0.005(3) 0.028(4) -0.005(3)
C41 0.054(4) 0.037(3) 0.067(5) 0.001(3) 0.020(3) -0.018(3)
C42 0.039(4) 0.040(3) 0.034(3) -0.001(2) 0.013(3) -0.001(3)
C43 0.044(4) 0.033(3) 0.035(3) 0.000(2) 0.001(3) 0.004(3)
C44 0.023(3) 0.033(3) 0.039(3) 0.003(2) -0.003(2) 0.002(2)
C45 0.021(3) 0.037(3) 0.032(3) 0.003(2) -0.005(2) 0.002(2)
C46 0.023(3) 0.042(3) 0.037(3) 0.007(3) 0.000(2) 0.007(2)
C47 0.025(3) 0.037(3) 0.047(4) 0.010(3) -0.007(3) 0.001(2)
C48 0.034(3) 0.049(4) 0.062(4) 0.009(3) 0.002(3) -0.006(3)
C49 0.031(3) 0.030(3) 0.053(4) -0.004(3) -0.010(3) -0.001(2)
C50 0.030(3) 0.032(3) 0.048(3) -0.001(3) -0.006(3) 0.003(2)
C51 0.043(4) 0.045(3) 0.047(4) -0.017(3) 0.005(3) -0.007(3)
C52 0.029(3) 0.036(3) 0.044(3) 0.001(3) 0.012(3) 0.011(2)
C53 0.042(4) 0.031(3) 0.058(4) -0.003(3) 0.026(3) 0.007(3)
C54 0.067(5) 0.040(4) 0.090(6) -0.011(4) 0.038(4) -0.004(3)
C55 0.063(5) 0.039(3) 0.064(5) 0.014(3) 0.035(4) 0.022(3)
C56 0.052(4) 0.057(4) 0.042(4) 0.008(3) 0.020(3) 0.030(3)
C57 0.076(5) 0.088(5) 0.042(4) 0.016(4) 0.022(4) 0.041(5)
C58 0.032(3) 0.055(4) 0.038(3) 0.000(3) 0.006(3) 0.011(3)
C59 0.036(3) 0.039(3) 0.041(3) 0.002(3) 0.006(3) 0.004(3)
C60 0.051(4) 0.044(3) 0.042(4) 0.000(3) 0.009(3) -0.010(3)
C61 0.031(3) 0.044(3) 0.065(4) -0.011(3) 0.007(3) 0.010(3)
C62 0.030(3) 0.047(4) 0.065(4) -0.012(3) 0.000(3) 0.012(3)
C63 0.060(5) 0.044(4) 0.040(4) -0.001(3) -0.006(3) 0.023(3)
C64 0.063(5) 0.037(3) 0.037(3) 0.008(3) -0.001(3) 0.016(3)
C65 0.043(4) 0.024(3) 0.043(3) 0.004(2) 0.004(3) 0.003(2)
C66 0.036(3) 0.019(2) 0.053(4) 0.002(2) 0.007(3) 0.000(2)
C67 0.041(4) 0.025(3) 0.047(4) -0.004(2) 0.003(3) -0.001(2)
C68 0.036(3) 0.029(3) 0.062(4) 0.006(3) 0.011(3) -0.004(2)
C69 0.044(4) 0.047(4) 0.068(5) 0.000(3) 0.017(3) -0.003(3)
C70 0.054(4) 0.037(3) 0.045(4) 0.003(3) 0.017(3) 0.003(3)
C71 0.045(4) 0.029(3) 0.046(4) 0.006(3) 0.008(3) 0.002(3)
C72 0.059(5) 0.060(4) 0.046(4) 0.008(3) 0.015(3) 0.006(3)
N1 0.029(3) 0.034(2) 0.034(3) 0.000(2) 0.005(2) 0.005(2)
N2 0.031(3) 0.026(2) 0.029(2) -0.0003(18) 0.003(2) 0.0012(18)
N3 0.028(2) 0.032(2) 0.030(2) -0.0020(19) -0.0001(19) 0.0033(19)
N4 0.026(2) 0.032(2) 0.034(2) -0.0021(19) -0.0018(19) -0.0022(19)
N5 0.044(3) 0.030(2) 0.040(3) 0.001(2) 0.002(2) 0.008(2)
N6 0.039(3) 0.037(3) 0.039(3) -0.005(2) -0.005(2) 0.012(2)
N7 0.027(3) 0.042(3) 0.052(3) -0.009(2) -0.002(2) 0.010(2)
N8 0.026(3) 0.035(2) 0.047(3) -0.003(2) 0.004(2) 0.006(2)
N9 0.043(3) 0.027(2) 0.047(3) 0.001(2) 0.012(2) -0.006(2)
N10 0.037(3) 0.036(3) 0.042(3) -0.004(2) 0.008(2) -0.009(2)
N11 0.031(3) 0.036(2) 0.038(3) 0.000(2) 0.008(2) -0.006(2)
N12 0.028(3) 0.034(2) 0.033(2) 0.003(2) 0.001(2) 0.000(2)
Ta1 0.02207(12) 0.02583(11) 0.02982(12) -0.00323(8) 0.00066(9) 0.00047(8)
Ta2 0.02234(12) 0.03070(12) 0.03090(12) -0.00082(9) 0.00205(9) -0.00036(9)
Ta3 0.02210(12) 0.02640(11) 0.03369(13) -0.00467(9) 0.00104(9) 0.00236(9)
B1 0.026(3) 0.035(3) 0.028(3) 0.005(3) 0.001(3) 0.002(3)
B2 0.037(4) 0.045(4) 0.054(4) -0.014(3) -0.013(3) 0.013(3)
B3 0.028(4) 0.050(4) 0.042(4) 0.006(3) 0.006(3) -0.007(3)
C73 0.130(10) 0.079(7) 0.149(10) -0.018(6) -0.029(8) 0.006(7)
C78 0.114(10) 0.150(10) 0.131(9) -0.014(7) 0.003(7) -0.025(8)
C77 0.163(13) 0.177(12) 0.139(10) 0.008(8) 0.036(9) -0.004(9)
C76 0.36(2) 0.166(13) 0.156(11) -0.016(9) -0.048(11) 0.005(13)
C75 0.50(3) 0.171(14) 0.179(12) -0.006(10) 0.085(14) 0.046(15)
C74 0.51(3) 0.097(10) 0.184(12) -0.031(8) 0.053(13) 0.036(13)

loop_
_atom_type_symbol
_atom_type_description
_atom_type_scat_dispersion_real
_atom_type_scat_dispersion_imag
_atom_type_scat_source
C C 0.0034 0.0017 'Calculated using XDISP in WinGX (Farrugia, 1999)'
H H 0.0000 0.0000 'Calculated using XDISP in WinGX (Farrugia, 1999)'
N N 0.0065 0.0035 'Calculated using XDISP in WinGX (Farrugia, 1999)'
Ta Ta -0.7109 6.8244 'Calculated using XDISP in WinGX (Farrugia, 1999)'
B B 0.0017 0.0007 'Calculated using XDISP in WinGX (Farrugia, 1999)'

loop_
_geom_angle_atom_site_label_1
_geom_angle_atom_site_label_2
_geom_angle_atom_site_label_3
_geom_angle
N2 C1 N1 105.2(4)
N2 C1 Ta1 107.7(3)
N1 C1 Ta1 146.9(4)
N3 C2 N4 105.2(4)
N3 C2 Ta1 110.3(3)
N4 C2 Ta1 144.5(4)
N6 C3 N5 105.2(5)
N6 C3 Ta3 128.6(4)
N5 C3 Ta3 126.0(4)
N7 C4 N8 103.8(5)
N7 C4 Ta3 125.2(4)
N8 C4 Ta3 130.8(4)
C66 C5 Ta3 115.6(4)
C66 C5 H5A 108.4
Ta3 C5 H5A 108.4
C66 C5 H5B 108.4
Ta3 C5 H5B 108.4
H5A C5 H5B 107.4
N10 C6 N9 104.3(5)
N10 C6 Ta2 107.2(4)
N9 C6 Ta2 148.4(4)
N12 C7 N11 107.8(5)
N12 C7 Ta2 134.0(4)
N11 C7 Ta2 113.9(4)
C45 C8 Ta2 118.0(3)
C45 C8 H8A 107.8
Ta2 C8 H8A 107.8
C45 C8 H8B 107.8
Ta2 C8 H8B 107.8
H8A C8 H8B 107.1
C16 C9 C10 122.7(5)
C16 C9 N4 118.5(5)
C10 C9 N4 118.8(5)
C12 C10 C9 117.1(5)
C12 C10 C11 120.1(5)
C9 C10 C11 122.8(5)
C10 C11 H11A 109.5
C10 C11 H11B 109.5
H11A C11 H11B 109.5
C10 C11 H11C 109.5
H11A C11 H11C 109.5
H11B C11 H11C 109.5
C13 C12 C10 122.2(6)
C13 C12 H12 118.9
C10 C12 H12 118.9
C12 C13 C15 118.6(5)
C12 C13 C14 121.6(6)
C15 C13 C14 119.7(5)
C13 C14 H14A 109.5
C13 C14 H14B 109.5
H14A C14 H14B 109.5
C13 C14 H14C 109.5
H14A C14 H14C 109.5
H14B C14 H14C 109.5
C13 C15 C16 121.0(5)
C13 C15 H15 119.5
C16 C15 H15 119.5
C9 C16 C15 118.3(5)
C9 C16 C17 121.6(5)
C15 C16 C17 120.1(5)
C16 C17 H17A 109.5
C16 C17 H17B 109.5
H17A C17 H17B 109.5
C16 C17 H17C 109.5
H17A C17 H17C 109.5
H17B C17 H17C 109.5
C19 C18 N4 107.1(5)
C19 C18 H18 126.5
N4 C18 H18 126.5
C18 C19 N3 107.4(5)
C18 C19 H19 126.3
N3 C19 H19 126.3
C21 C20 N2 107.4(5)
C21 C20 H20 126.3
N2 C20 H20 126.3
C20 C21 N1 106.7(5)
C20 C21 H21 126.6
N1 C21 H21 126.6
C29 C22 C23 121.9(5)
C29 C22 N1 119.5(5)
C23 C22 N1 118.5(5)
C25 C23 C22 117.8(5)
C25 C23 C24 121.5(5)
C22 C23 C24 120.7(5)
C23 C24 H24A 109.5
C23 C24 H24B 109.5
H24A C24 H24B 109.5
C23 C24 H24C 109.5
H24A C24 H24C 109.5
H24B C24 H24C 109.5
C26 C25 C23 122.0(5)
C26 C25 H25 119.0
C23 C25 H25 119.0
C28 C26 C25 118.2(5)
C28 C26 C27 121.5(5)
C25 C26 C27 120.3(5)
C26 C27 H27A 109.5
C26 C27 H27B 109.5
H27A C27 H27B 109.5
C26 C27 H27C 109.5
H27A C27 H27C 109.5
H27B C27 H27C 109.5
C26 C28 C29 122.1(5)
C26 C28 H28 119.0
C29 C28 H28 119.0
C22 C29 C28 118.0(5)
C22 C29 C30 120.9(5)
C28 C29 C30 121.0(5)
C29 C30 H30A 109.5
C29 C30 H30B 109.5
H30A C30 H30B 109.5
C29 C30 H30C 109.5
H30A C30 H30C 109.5
H30B C30 H30C 109.5
C32 C31 C38 122.0(5)
C32 C31 N9 118.9(5)
C38 C31 N9 118.2(5)
C34 C32 C31 117.7(5)
C34 C32 C33 121.2(5)
C31 C32 C33 120.9(5)
C32 C33 H33A 109.5
C32 C33 H33B 109.5
H33A C33 H33B 109.5
C32 C33 H33C 109.5
H33A C33 H33C 109.5
H33B C33 H33C 109.5
C32 C34 C35 122.2(5)
C32 C34 H34 118.9
C35 C34 H34 118.9
C37 C35 C34 118.1(6)
C37 C35 C36 121.2(5)
C34 C35 C36 120.7(5)
C35 C36 H36A 109.5
C35 C36 H36B 109.5
H36A C36 H36B 109.5
C35 C36 H36C 109.5
H36A C36 H36C 109.5
H36B C36 H36C 109.5
C35 C37 C38 122.1(6)
C35 C37 H37 118.9
C38 C37 H37 118.9
C37 C38 C31 117.9(5)
C37 C38 C39 119.9(5)
C31 C38 C39 122.2(6)
C38 C39 H39A 109.5
C38 C39 H39B 109.5
H39A C39 H39B 109.5
C38 C39 H39C 109.5
H39A C39 H39C 109.5
H39B C39 H39C 109.5
C41 C40 N9 106.9(5)
C41 C40 H40 126.5
N9 C40 H40 126.5
C40 C41 N10 107.4(6)
C40 C41 H41 126.3
N10 C41 H41 126.3
C43 C42 N11 108.8(5)
C43 C42 H42 125.6
N11 C42 H42 125.6
C42 C43 N12 106.6(5)
C42 C43 H43 126.7
N12 C43 H43 126.7
C50 C44 C45 122.3(5)
C50 C44 N12 121.2(5)
C45 C44 N12 116.5(5)
C46 C45 C44 116.4(5)
C46 C45 C8 119.9(5)
C44 C45 C8 123.7(5)
C47 C46 C45 123.0(5)
C47 C46 H46 118.5
C45 C46 H46 118.5
C46 C47 C49 117.8(5)
C46 C47 C48 121.3(6)
C49 C47 C48 120.8(5)
C47 C48 H48A 109.5
C47 C48 H48B 109.5
H48A C48 H48B 109.5
C47 C48 H48C 109.5
H48A C48 H48C 109.5
H48B C48 H48C 109.5
C50 C49 C47 122.3(5)
C50 C49 H49 118.9
C47 C49 H49 118.9
C49 C50 C44 118.2(5)
C49 C50 C51 118.3(5)
C44 C50 C51 123.5(5)
C50 C51 H51A 109.5
C50 C51 H51B 109.5
H51A C51 H51B 109.5
C50 C51 H51C 109.5
H51A C51 H51C 109.5
H51B C51 H51C 109.5
C59 C52 C53 123.2(6)
C59 C52 N8 120.0(5)
C53 C52 N8 116.5(5)
C55 C53 C52 117.0(6)
C55 C53 C54 122.3(6)
C52 C53 C54 120.7(6)
C53 C54 H54A 109.5
C53 C54 H54B 109.5
H54A C54 H54B 109.5
C53 C54 H54C 109.5
H54A C54 H54C 109.5
H54B C54 H54C 109.5
C56 C55 C53 122.1(6)
C56 C55 H55 119.0
C53 C55 H55 119.0
C55 C56 C58 119.5(6)
C55 C56 C57 120.2(6)
C58 C56 C57 120.2(7)
C56 C57 H57A 109.5
C56 C57 H57B 109.5
H57A C57 H57B 109.5
C56 C57 H57C 109.5
H57A C57 H57C 109.5
H57B C57 H57C 109.5
C56 C58 C59 121.6(6)
C56 C58 H58 119.2
C59 C58 H58 119.2
C52 C59 C58 116.6(5)
C52 C59 C60 122.6(5)
C58 C59 C60 120.8(5)
C59 C60 H60A 109.5
C59 C60 H60B 109.5
H60A C60 H60B 109.5
C59 C60 H60C 109.5
H60A C60 H60C 109.5
H60B C60 H60C 109.5
C62 C61 N8 106.4(5)
C62 C61 H61 126.8
N8 C61 H61 126.8
C61 C62 N7 108.2(5)
C61 C62 H62 125.9
N7 C62 H62 125.9
C64 C63 N6 107.8(5)
C64 C63 H63 126.1
N6 C63 H63 126.1
C63 C64 N5 107.5(6)
C63 C64 H64 126.2
N5 C64 H64 126.2
C66 C65 C71 121.5(6)
C66 C65 N5 118.3(5)
C71 C65 N5 120.2(5)
C67 C66 C65 117.1(5)
C67 C66 C5 121.5(5)
C65 C66 C5 121.3(5)
C66 C67 C68 122.0(6)
C66 C67 H67 119.0
C68 C67 H67 119.0
C70 C68 C67 118.2(6)
C70 C68 C69 121.5(6)
C67 C68 C69 120.2(6)
C68 C69 H69A 109.5
C68 C69 H69B 109.5
H69A C69 H69B 109.5
C68 C69 H69C 109.5
H69A C69 H69C 109.5
H69B C69 H69C 109.5
C71 C70 C68 122.8(6)
C71 C70 H70 118.6
C68 C70 H70 118.6
C70 C71 C65 118.1(6)
C70 C71 C72 120.3(6)
C65 C71 C72 121.5(6)
C71 C72 H72A 109.5
C71 C72 H72B 109.5
H72A C72 H72B 109.5
C71 C72 H72C 109.5
H72A C72 H72C 109.5
H72B C72 H72C 109.5
C1 N1 C21 110.2(5)
C1 N1 C22 127.6(4)
C21 N1 C22 122.1(4)
C1 N2 C20 110.4(4)
C1 N2 B1 116.3(4)
C20 N2 B1 133.3(5)
C2 N3 C19 110.4(4)
C2 N3 B1 114.1(4)
C19 N3 B1 135.5(5)
C2 N4 C18 110.0(4)
C2 N4 C9 125.2(4)
C18 N4 C9 124.7(4)
C3 N5 C64 108.7(5)
C3 N5 C65 125.2(5)
C64 N5 C65 126.1(5)
C3 N6 C63 110.7(5)
C3 N6 B2 123.3(5)
C63 N6 B2 125.9(5)
C4 N7 C62 110.7(5)
C4 N7 B2 125.9(5)
C62 N7 B2 123.5(5)
C61 N8 C4 110.9(5)
C61 N8 C52 121.6(5)
C4 N8 C52 127.3(5)
C6 N9 C40 110.1(5)
C6 N9 C31 131.1(4)
C40 N9 C31 117.6(5)
C6 N10 C41 111.3(5)
C6 N10 B3 116.1(5)
C41 N10 B3 129.9(5)
C7 N11 C42 108.7(5)
C7 N11 B3 112.5(5)
C42 N11 B3 135.2(5)
C7 N12 C43 108.1(5)
C7 N12 C44 121.6(4)
C43 N12 C44 130.3(5)
C2 Ta1 C1 86.44(18)
C2 Ta1 Ta3 130.44(13)
C1 Ta1 Ta3 128.84(13)
C2 Ta1 Ta2 126.32(13)
C1 Ta1 Ta2 126.84(14)
Ta3 Ta1 Ta2 64.053(9)
C2 Ta1 H3 145.3(17)
C1 Ta1 H3 83.9(17)
Ta3 Ta1 H3 45.2(17)
Ta2 Ta1 H3 85.2(16)
C2 Ta1 H4 126(2)
C1 Ta1 H4 87(2)
Ta3 Ta1 H4 94(2)
Ta2 Ta1 H4 41(2)
H3 Ta1 H4 86(3)
C7 Ta2 C8 75.27(19)
C7 Ta2 C6 79.72(19)
C8 Ta2 C6 88.10(19)
C7 Ta2 Ta1 164.32(13)
C8 Ta2 Ta1 110.05(14)
C6 Ta2 Ta1 114.64(13)
C7 Ta2 Ta3 109.62(13)
C8 Ta2 Ta3 109.65(14)
C6 Ta2 Ta3 161.36(13)
Ta1 Ta2 Ta3 54.806(8)
C7 Ta2 H2 85.7(14)
C8 Ta2 H2 73.2(15)
C6 Ta2 H2 158.7(14)
Ta1 Ta2 H2 82.0(14)
Ta3 Ta2 H2 39.8(14)
C7 Ta2 H4 152(2)
C8 Ta2 H4 77(2)
C6 Ta2 H4 95.5(19)
Ta1 Ta2 H4 38(2)
Ta3 Ta2 H4 83.6(19)
H2 Ta2 H4 90(2)
C7 Ta2 H1 87.6(17)
C8 Ta2 H1 130.7(19)
C6 Ta2 H1 134.4(15)
Ta1 Ta2 H1 77.8(16)
Ta3 Ta2 H1 34.7(13)
H2 Ta2 H1 59(2)
H4 Ta2 H1 114(2)
C3 Ta3 C5 74.2(2)
C3 Ta3 C4 78.4(2)
C5 Ta3 C4 102.10(19)
C3 Ta3 Ta1 91.92(13)
C5 Ta3 Ta1 126.70(13)
C4 Ta3 Ta1 125.60(14)
C3 Ta3 Ta2 153.06(13)
C5 Ta3 Ta2 120.08(14)
C4 Ta3 Ta2 116.63(14)
Ta1 Ta3 Ta2 61.141(10)
C3 Ta3 H2 146.0(15)
C5 Ta3 H2 77.9(15)
C4 Ta3 H2 126.9(15)
Ta1 Ta3 H2 89.3(15)
Ta2 Ta3 H2 42.4(15)
C3 Ta3 H3 76.6(16)
C5 Ta3 H3 82.0(17)
C4 Ta3 H3 152.5(17)
Ta1 Ta3 H3 44.7(17)
Ta2 Ta3 H3 82.8(16)
H2 Ta3 H3 81(2)
C3 Ta3 H1 151.2(18)
C5 Ta3 H1 130(2)
C4 Ta3 H1 80.6(14)
Ta1 Ta3 H1 84.5(17)
Ta2 Ta3 H1 36.3(14)
H2 Ta3 H1 63(2)
H3 Ta3 H1 118(2)
N2 B1 N3 111.6(4)
N2 B1 H1A 109.3
N3 B1 H1A 109.3
N2 B1 H1B 109.3
N3 B1 H1B 109.3
H1A B1 H1B 108.0
N6 B2 N7 106.7(5)
N6 B2 H2A 110.4
N7 B2 H2A 110.4
N6 B2 H2B 110.4
N7 B2 H2B 110.4
H2A B2 H2B 108.6
N10 B3 N11 107.5(5)
N10 B3 H3A 110.2
N11 B3 H3A 110.2
N10 B3 H3B 110.2
N11 B3 H3B 110.2
H3A B3 H3B 108.5
C74 C73 H73A 109.5
C74 C73 H73B 109.5
H73A C73 H73B 109.5
C74 C73 H73C 109.5
H73A C73 H73C 109.5
H73B C73 H73C 109.5
C77 C78 H78A 109.5
C77 C78 H78B 109.5
H78A C78 H78B 109.5
C77 C78 H78C 109.5
H78A C78 H78C 109.5
H78B C78 H78C 109.5
C76 C77 C78 121.1(10)
C76 C77 H77A 107.1
C78 C77 H77A 107.1
C76 C77 H77B 107.1
C78 C77 H77B 107.1
H77A C77 H77B 106.8
C77 C76 C75 120.6(11)
C77 C76 H76A 107.2
C75 C76 H76A 107.2
C77 C76 H76B 107.2
C75 C76 H76B 107.2
H76A C76 H76B 106.8
C76 C75 C74 115.3(9)
C76 C75 H75A 108.5
C74 C75 H75A 108.5
C76 C75 H75B 108.4
C74 C75 H75B 108.5
H75A C75 H75B 107.5
C73 C74 C75 119.2(10)
C73 C74 H74A 107.5
C75 C74 H74A 107.5
C73 C74 H74B 107.5
C75 C74 H74B 107.5
H74A C74 H74B 107.0

loop_
_geom_bond_atom_site_label_1
_geom_bond_atom_site_label_2
_geom_bond_distance
C1 N2 1.362(7)
C1 N1 1.365(7)
C1 Ta1 2.266(5)
C2 N3 1.354(7)
C2 N4 1.364(7)
C2 Ta1 2.238(5)
C3 N6 1.349(7)
C3 N5 1.378(7)
C3 Ta3 2.273(5)
C4 N7 1.357(7)
C4 N8 1.382(7)
C4 Ta3 2.295(5)
C5 C66 1.487(8)
C5 Ta3 2.291(5)
C5 H5A 0.9900
C5 H5B 0.9900
C6 N10 1.352(7)
C6 N9 1.359(7)
C6 Ta2 2.394(6)
C7 N12 1.347(7)
C7 N11 1.350(7)
C7 Ta2 2.228(5)
C8 C45 1.479(7)
C8 Ta2 2.254(5)
C8 H8A 0.9900
C8 H8B 0.9900
C9 C16 1.382(7)
C9 C10 1.396(8)
C9 N4 1.437(7)
C10 C12 1.391(8)
C10 C11 1.503(8)
C11 H11A 0.9800
C11 H11B 0.9800
C11 H11C 0.9800
C12 C13 1.390(8)
C12 H12 0.9500
C13 C15 1.393(8)
C13 C14 1.513(8)
C14 H14A 0.9800
C14 H14B 0.9800
C14 H14C 0.9800
C15 C16 1.396(8)
C15 H15 0.9500
C16 C17 1.514(8)
C17 H17A 0.9800
C17 H17B 0.9800
C17 H17C 0.9800
C18 C19 1.339(8)
C18 N4 1.386(7)
C18 H18 0.9500
C19 N3 1.382(7)
C19 H19 0.9500
C20 C21 1.355(8)
C20 N2 1.378(7)
C20 H20 0.9500
C21 N1 1.388(7)
C21 H21 0.9500
C22 C29 1.373(8)
C22 C23 1.403(7)
C22 N1 1.440(7)
C23 C25 1.385(8)
C23 C24 1.502(8)
C24 H24A 0.9800
C24 H24B 0.9800
C24 H24C 0.9800
C25 C26 1.383(8)
C25 H25 0.9500
C26 C28 1.380(8)
C26 C27 1.522(8)
C27 H27A 0.9800
C27 H27B 0.9800
C27 H27C 0.9800
C28 C29 1.393(8)
C28 H28 0.9500
C29 C30 1.504(8)
C30 H30A 0.9800
C30 H30B 0.9800
C30 H30C 0.9800
C31 C32 1.389(8)
C31 C38 1.395(8)
C31 N9 1.453(7)
C32 C34 1.384(8)
C32 C33 1.499(8)
C33 H33A 0.9800
C33 H33B 0.9800
C33 H33C 0.9800
C34 C35 1.395(8)
C34 H34 0.9500
C35 C37 1.375(8)
C35 C36 1.508(8)
C36 H36A 0.9800
C36 H36B 0.9800
C36 H36C 0.9800
C37 C38 1.390(8)
C37 H37 0.9500
C38 C39 1.517(8)
C39 H39A 0.9800
C39 H39B 0.9800
C39 H39C 0.9800
C40 C41 1.326(9)
C40 N9 1.393(7)
C40 H40 0.9500
C41 N10 1.368(8)
C41 H41 0.9500
C42 C43 1.336(8)
C42 N11 1.365(7)
C42 H42 0.9500
C43 N12 1.406(7)
C43 H43 0.9500
C44 C50 1.392(7)
C44 C45 1.408(7)
C44 N12 1.438(7)
C45 C46 1.398(7)
C46 C47 1.387(8)
C46 H46 0.9500
C47 C49 1.389(8)
C47 C48 1.513(8)
C48 H48A 0.9800
C48 H48B 0.9800
C48 H48C 0.9800
C49 C50 1.382(8)
C49 H49 0.9500
C50 C51 1.504(8)
C51 H51A 0.9800
C51 H51B 0.9800
C51 H51C 0.9800
C52 C59 1.383(8)
C52 C53 1.404(8)
C52 N8 1.443(7)
C53 C55 1.379(10)
C53 C54 1.503(9)
C54 H54A 0.9800
C54 H54B 0.9800
C54 H54C 0.9800
C55 C56 1.370(10)
C55 H55 0.9500
C56 C58 1.377(9)
C56 C57 1.528(9)
C57 H57A 0.9800
C57 H57B 0.9800
C57 H57C 0.9800
C58 C59 1.403(8)
C58 H58 0.9500
C59 C60 1.501(8)
C60 H60A 0.9800
C60 H60B 0.9800
C60 H60C 0.9800
C61 C62 1.337(9)
C61 N8 1.378(7)
C61 H61 0.9500
C62 N7 1.376(7)
C62 H62 0.9500
C63 C64 1.330(9)
C63 N6 1.365(8)
C63 H63 0.9500
C64 N5 1.390(7)
C64 H64 0.9500
C65 C66 1.400(8)
C65 C71 1.412(8)
C65 N5 1.418(8)
C66 C67 1.398(8)
C67 C68 1.400(8)
C67 H67 0.9500
C68 C70 1.372(9)
C68 C69 1.511(9)
C69 H69A 0.9800
C69 H69B 0.9800
C69 H69C 0.9800
C70 C71 1.371(9)
C70 H70 0.9500
C71 C72 1.518(9)
C72 H72A 0.9800
C72 H72B 0.9800
C72 H72C 0.9800
N2 B1 1.529(7)
N3 B1 1.535(7)
N6 B2 1.548(9)
N7 B2 1.563(8)
N10 B3 1.519(8)
N11 B3 1.552(8)
Ta1 Ta3 2.6332(3)
Ta1 Ta2 2.8220(4)
Ta1 H3 1.85(5)
Ta1 H4 1.79(6)
Ta2 Ta3 2.8974(4)
Ta2 H2 1.97(5)
Ta2 H4 1.88(6)
Ta2 H1 1.81(4)
Ta3 H2 1.87(5)
Ta3 H3 1.87(5)
Ta3 H1 1.75(4)
B1 H1A 0.9900
B1 H1B 0.9900
B2 H2A 0.9900
B2 H2B 0.9900
B3 H3A 0.9900
B3 H3B 0.9900
C73 C74 1.438(9)
C73 H73A 0.9800
C73 H73B 0.9800
C73 H73C 0.9800
C78 C77 1.485(8)
C78 H78A 0.9800
C78 H78B 0.9800
C78 H78C 0.9800
C77 C76 1.434(9)
C77 H77A 0.9900
C77 H77B 0.9900
C76 C75 1.479(9)
C76 H76A 0.9900
C76 H76B 0.9900
C75 C74 1.482(9)
C75 H75A 0.9900
C75 H75B 0.9900
C74 H74A 0.9900
C74 H74B 0.9900
